data_2018221
loop_
_publ_author_name
'Corr\^ea, Rodrigo S.'
'Graminha, Ang\'elica E.'
'Ellena, Javier'
'Batista, Alzir A.'

_publ_section_title
;
 Weak C---H&#x00B7;&#x00B7;&#x00B7;Cl---Pd interactions toward
 conformational polymorphism in
 <i>trans</i>-dichloridobis(triphenylphosphane)palladium(II)
;
_journal_coeditor_code FG3223
_journal_issue 9
_journal_name_full 'Acta Crystallographica Section C'
_journal_page_first m304
_journal_page_last m306
_journal_paper_doi 10.1107/S0108270111033051
_journal_volume 67
_journal_year 2011
_chemical_formula_iupac '[Pd Cl2 (C18 H15 P)2]'
_chemical_formula_moiety 'C36 H30 Cl2 P2 Pd1'
_chemical_formula_sum 'C36 H30 Cl2 P2 Pd'
_chemical_formula_weight 701.84
_chemical_name_common Pd_iii
_chemical_name_systematic
;
<i>trans</i>-dichloridobis(triphenylphosphane)palladium(II)
;
_space_group_IT_number 2
_symmetry_cell_setting triclinic
_symmetry_space_group_name_Hall '-P 1'
_symmetry_space_group_name_H-M 'P -1'
_atom_sites_solution_hydrogens geom
_atom_sites_solution_primary direct
_atom_sites_solution_secondary difmap
_audit_creation_method 'WinGX routine CIF_UPDATE'
_cell_angle_alpha 89.947(2)
_cell_angle_beta 89.5390(10)
_cell_angle_gamma 63.9260(10)
_cell_formula_units_Z 2
_cell_length_a 9.9830(3)
_cell_length_b 11.3023(3)
_cell_length_c 15.6037(5)
_cell_measurement_reflns_used 14503
_cell_measurement_temperature 294(2)
_cell_measurement_theta_max 27.485
_cell_measurement_theta_min 2.91
_cell_volume 1581.34(8)
_computing_cell_refinement 'SCALEPACK (Otwinowski & Minor, 1997)'
_computing_data_collection 'COLLECT (Nonius, 2000)'
_computing_data_reduction 'DENZO and SCALEPACK (Otwinowski & Minor, 1997)'
_computing_molecular_graphics 'ORTEP-3 for Windows (Farrugia, 1997) and Mercury (Macrae <i>et al.</i>, 2006)'
_computing_publication_material 'WinGX (Farrugia, 1999)'
_computing_structure_refinement 'SHELXL97 (Sheldrick, 2008)'
_computing_structure_solution 'SHELXS97 (Sheldrick, 2008)'
_diffrn_ambient_temperature 294(2)
_diffrn_detector_area_resol_mean 9
_diffrn_measured_fraction_theta_full 0.985
_diffrn_measured_fraction_theta_max 0.985
_diffrn_measurement_device_type 'Nonius KappaCCD'
_diffrn_measurement_method 'CCD rotation images, thick slices'
_diffrn_radiation_monochromator graphite
_diffrn_radiation_type MoK\a
_diffrn_radiation_wavelength 0.71073
_diffrn_reflns_av_R_equivalents 0.0734
_diffrn_reflns_limit_h_max 12
_diffrn_reflns_limit_h_min -12
_diffrn_reflns_limit_k_max 14
_diffrn_reflns_limit_k_min -14
_diffrn_reflns_limit_l_max 20
_diffrn_reflns_limit_l_min -19
_diffrn_reflns_number 27320
_diffrn_reflns_reduction_process
;
 Scaled and merged with Sortav
 R.H. Blessing, (1987) Cryst. Rev. 1, 3-58
 R.H. Blessing, (1989) J. Appl. Cryst. 22, 396-397
;
_diffrn_reflns_theta_full 27.47
_diffrn_reflns_theta_max 27.47
_diffrn_reflns_theta_min 3.29
_exptl_absorpt_coefficient_mu 0.881
_exptl_absorpt_correction_T_max 0.962
_exptl_absorpt_correction_T_min 0.891
_exptl_absorpt_correction_type gaussian
_exptl_absorpt_process_details '(Coppens <i>et al.</i>, 1965)'
_exptl_crystal_colour orange
_exptl_crystal_density_diffrn 1.474
_exptl_crystal_density_method 'not measured'
_exptl_crystal_description prism
_exptl_crystal_F_000 712
_exptl_crystal_size_max 0.12
_exptl_crystal_size_mid 0.09
_exptl_crystal_size_min 0.04
_refine_diff_density_max 0.922
_refine_diff_density_min -0.923
_refine_ls_extinction_method none
_refine_ls_goodness_of_fit_ref 1.009
_refine_ls_hydrogen_treatment constr
_refine_ls_matrix_type full
_refine_ls_number_parameters 373
_refine_ls_number_reflns 7114
_refine_ls_number_restraints 0
_refine_ls_restrained_S_all 1.009
_refine_ls_R_factor_all 0.0989
_refine_ls_R_factor_gt 0.046
_refine_ls_shift/su_max 0
_refine_ls_shift/su_mean 0
_refine_ls_structure_factor_coef Fsqd
_refine_ls_weighting_details 'calc w=1/[\s^2^(Fo^2^)+(0.0644P)^2^+0.0000P] where P=(Fo^2^+2Fc^2^)/3'
_refine_ls_weighting_scheme calc
_refine_ls_wR_factor_ref 0.1275
_reflns_number_gt 4370
_reflns_number_total 7114
_reflns_threshold_expression I>2\s(I)
_cod_data_source_file fg3223.cif
_cod_data_source_block I
_cod_database_code 2018221
_cod_database_fobs_code 2018221

loop_
_symmetry_equiv_pos_as_xyz
'x, y, z'
'-x, -y, -z'

loop_
_atom_site_type_symbol
_atom_site_label
_atom_site_fract_x
_atom_site_fract_y
_atom_site_fract_z
_atom_site_U_iso_or_equiv
_atom_site_adp_type
_atom_site_calc_flag
_atom_site_refinement_flags
_atom_site_occupancy
Pd Pd1 0 0.5 0.5 0.03699(13) Uani d S 1
Pd Pd2 1 0 0 0.03937(14) Uani d S 1
P P2 0.79269(11) 0.20663(10) 0.01572(7) 0.0398(3) Uani d . 1
Cl Cl1 0.15336(13) 0.46347(10) 0.38230(7) 0.0533(3) Uani d . 1
P P1 0.03696(12) 0.28211(10) 0.50286(7) 0.0375(2) Uani d . 1
Cl Cl2 1.14525(12) 0.10835(10) -0.02149(8) 0.0577(3) Uani d . 1
C C121 0.1617(5) 0.1683(4) 0.4229(3) 0.0410(9) Uani d . 1
C C212 0.8272(5) 0.2546(4) -0.1545(3) 0.0561(12) Uani d . 1
H H212 0.9281 0.2183 -0.1412 0.067 Uiso calc R 1
C C221 0.8403(4) 0.3298(4) 0.0632(3) 0.0442(10) Uani d . 1
C C112 0.1540(5) 0.2493(4) 0.6680(3) 0.0502(11) Uani d . 1
H H112 0.1406 0.3358 0.6634 0.06 Uiso calc R 1
C C226 0.9207(5) 0.2987(5) 0.1390(3) 0.0581(12) Uani d . 1
H H226 0.948 0.2166 0.1639 0.07 Uiso calc R 1
C C231 0.6302(4) 0.2204(4) 0.0766(3) 0.0419(9) Uani d . 1
C C211 0.7242(5) 0.2653(4) -0.0912(3) 0.0449(10) Uani d . 1
C C113 0.2170(5) 0.1779(5) 0.7414(3) 0.0604(13) Uani d . 1
H H113 0.2474 0.2162 0.7851 0.072 Uiso calc R 1
C C236 0.5472(5) 0.1551(4) 0.0504(3) 0.0537(11) Uani d . 1
H H236 0.5758 0.1027 0.0014 0.064 Uiso calc R 1
C C222 0.8013(5) 0.4527(4) 0.0264(3) 0.0554(12) Uani d . 1
H H222 0.7457 0.4762 -0.0236 0.066 Uiso calc R 1
C C114 0.2346(5) 0.0505(5) 0.7498(3) 0.0624(13) Uani d . 1
H H114 0.2726 0.0042 0.8001 0.075 Uiso calc R 1
C C111 0.1110(4) 0.1929(4) 0.6016(3) 0.0402(9) Uani d . 1
C C213 0.7819(6) 0.2972(5) -0.2370(3) 0.0683(14) Uani d . 1
H H213 0.8515 0.2931 -0.2783 0.082 Uiso calc R 1
C C232 0.5824(5) 0.2986(4) 0.1506(3) 0.0566(12) Uani d . 1
H H232 0.6346 0.3442 0.1698 0.068 Uiso calc R 1
C C234 0.3788(5) 0.2438(5) 0.1681(4) 0.0698(15) Uani d . 1
H H234 0.2946 0.2516 0.1984 0.084 Uiso calc R 1
C C134 -0.4287(6) 0.3179(5) 0.4456(4) 0.0743(16) Uani d . 1
H H134 -0.5247 0.3291 0.4335 0.089 Uiso calc R 1
C C115 0.1960(5) -0.0075(4) 0.6836(3) 0.0580(12) Uani d . 1
H H115 0.2107 -0.0944 0.6885 0.07 Uiso calc R 1
C C215 0.5311(6) 0.3580(5) -0.1960(3) 0.0738(16) Uani d . 1
H H215 0.4308 0.3923 -0.2104 0.089 Uiso calc R 1
C C136 -0.2106(5) 0.2259(4) 0.5327(3) 0.0502(11) Uani d . 1
H H136 -0.1595 0.1735 0.5787 0.06 Uiso calc R 1
C C123 0.4137(6) 0.0452(5) 0.3726(4) 0.0762(16) Uani d . 1
H H123 0.515 0.0212 0.3784 0.091 Uiso calc R 1
C C223 0.8466(6) 0.5409(5) 0.0653(4) 0.0737(16) Uani d . 1
H H223 0.8239 0.622 0.0401 0.088 Uiso calc R 1
C C132 -0.2229(5) 0.3637(4) 0.4133(3) 0.0607(13) Uani d . 1
H H132 -0.1796 0.405 0.379 0.073 Uiso calc R 1
C C124 0.3648(7) -0.0049(5) 0.3065(4) 0.0739(15) Uani d . 1
H H124 0.4329 -0.0634 0.2677 0.089 Uiso calc R 1
C C131 -0.1442(4) 0.2882(4) 0.4830(3) 0.0401(9) Uani d . 1
C C135 -0.3536(6) 0.2422(5) 0.5135(4) 0.0683(14) Uani d . 1
H H135 -0.3983 0.2013 0.5472 0.082 Uiso calc R 1
C C225 0.9603(5) 0.3879(5) 0.1777(4) 0.0703(15) Uani d . 1
H H225 1.0117 0.3671 0.2292 0.084 Uiso calc R 1
C C216 0.5736(5) 0.3205(4) -0.1130(3) 0.0585(12) Uani d . 1
H H216 0.5019 0.3318 -0.0712 0.07 Uiso calc R 1
C C122 0.3136(5) 0.1309(4) 0.4304(3) 0.0586(12) Uani d . 1
H H122 0.3479 0.1644 0.4751 0.07 Uiso calc R 1
C C224 0.9236(6) 0.5078(6) 0.1399(4) 0.0779(17) Uani d . 1
H H224 0.9519 0.5673 0.1658 0.094 Uiso calc R 1
C C126 0.1133(5) 0.1181(4) 0.3561(3) 0.0528(11) Uani d . 1
H H126 0.0121 0.142 0.3499 0.063 Uiso calc R 1
C C125 0.2164(7) 0.0309(5) 0.2977(3) 0.0703(15) Uani d . 1
H H125 0.1834 -0.0028 0.2525 0.084 Uiso calc R 1
C C214 0.6342(6) 0.3456(5) -0.2575(3) 0.0738(16) Uani d . 1
H H214 0.604 0.3702 -0.3136 0.089 Uiso calc R 1
C C133 -0.3629(6) 0.3776(5) 0.3950(4) 0.0764(17) Uani d . 1
H H133 -0.4138 0.4276 0.3482 0.092 Uiso calc R 1
C C235 0.4235(5) 0.1672(5) 0.0960(4) 0.0653(14) Uani d . 1
H H235 0.3696 0.1227 0.0776 0.078 Uiso calc R 1
C C233 0.4575(6) 0.3083(5) 0.1953(4) 0.0733(15) Uani d . 1
H H233 0.4272 0.3598 0.2447 0.088 Uiso calc R 1
C C116 0.1356(5) 0.0617(4) 0.6100(3) 0.0493(11) Uani d . 1
H H116 0.1108 0.0209 0.5653 0.059 Uiso calc R 1

loop_
_atom_site_aniso_label
_atom_site_aniso_U_11
_atom_site_aniso_U_22
_atom_site_aniso_U_33
_atom_site_aniso_U_12
_atom_site_aniso_U_13
_atom_site_aniso_U_23
Pd1 0.0399(2) 0.0330(2) 0.0400(3) -0.01772(19) 0.00110(19) 0.00115(18)
Pd2 0.0376(2) 0.0363(2) 0.0421(3) -0.01432(19) -0.00205(19) -0.00206(18)
P2 0.0387(6) 0.0353(5) 0.0427(6) -0.0136(5) -0.0013(5) -0.0023(4)
Cl1 0.0589(7) 0.0469(6) 0.0531(7) -0.0227(5) 0.0149(5) 0.0006(5)
P1 0.0423(6) 0.0334(5) 0.0391(6) -0.0188(4) -0.0006(5) 0.0006(4)
Cl2 0.0463(6) 0.0473(6) 0.0822(9) -0.0231(5) 0.0043(6) -0.0053(6)
C121 0.049(2) 0.034(2) 0.042(2) -0.0204(18) 0.0053(19) -0.0007(17)
C212 0.047(3) 0.062(3) 0.054(3) -0.019(2) 0.005(2) 0.002(2)
C221 0.040(2) 0.043(2) 0.050(3) -0.0191(19) 0.0079(19) -0.0073(19)
C112 0.050(3) 0.040(2) 0.053(3) -0.0123(19) -0.005(2) -0.005(2)
C226 0.056(3) 0.062(3) 0.055(3) -0.024(2) -0.007(2) -0.007(2)
C231 0.041(2) 0.037(2) 0.045(2) -0.0154(18) -0.0044(19) 0.0014(18)
C211 0.046(2) 0.035(2) 0.045(3) -0.0101(18) -0.001(2) -0.0020(18)
C113 0.057(3) 0.063(3) 0.042(3) -0.008(2) -0.012(2) -0.008(2)
C236 0.043(2) 0.052(3) 0.066(3) -0.020(2) -0.007(2) -0.003(2)
C222 0.054(3) 0.044(2) 0.067(3) -0.020(2) 0.008(2) -0.008(2)
C114 0.057(3) 0.063(3) 0.049(3) -0.010(2) -0.005(2) 0.010(2)
C111 0.037(2) 0.036(2) 0.042(2) -0.0099(17) -0.0007(18) 0.0018(17)
C213 0.075(4) 0.068(3) 0.046(3) -0.017(3) 0.006(3) 0.008(2)
C232 0.056(3) 0.062(3) 0.059(3) -0.034(2) 0.011(2) -0.013(2)
C234 0.046(3) 0.072(3) 0.091(4) -0.026(3) 0.008(3) 0.013(3)
C134 0.042(3) 0.072(4) 0.104(5) -0.020(3) -0.012(3) -0.010(3)
C115 0.063(3) 0.046(3) 0.060(3) -0.020(2) -0.007(2) 0.014(2)
C215 0.062(3) 0.073(3) 0.062(4) -0.007(3) -0.015(3) 0.015(3)
C136 0.048(3) 0.056(3) 0.052(3) -0.027(2) 0.000(2) -0.001(2)
C123 0.057(3) 0.080(4) 0.082(4) -0.021(3) 0.018(3) 0.000(3)
C223 0.072(4) 0.046(3) 0.106(5) -0.029(3) 0.022(3) -0.019(3)
C132 0.060(3) 0.056(3) 0.070(3) -0.029(2) -0.017(3) 0.015(2)
C124 0.081(4) 0.061(3) 0.070(4) -0.023(3) 0.029(3) -0.011(3)
C131 0.042(2) 0.036(2) 0.044(2) -0.0179(18) -0.0034(18) 0.0000(17)
C135 0.057(3) 0.086(4) 0.076(4) -0.045(3) 0.006(3) -0.005(3)
C225 0.051(3) 0.082(4) 0.078(4) -0.030(3) 0.003(3) -0.030(3)
C216 0.047(3) 0.061(3) 0.051(3) -0.009(2) -0.001(2) 0.005(2)
C122 0.050(3) 0.064(3) 0.060(3) -0.024(2) 0.009(2) -0.005(2)
C224 0.066(3) 0.080(4) 0.099(5) -0.042(3) 0.021(3) -0.047(4)
C126 0.059(3) 0.046(3) 0.052(3) -0.021(2) 0.007(2) -0.006(2)
C125 0.097(4) 0.061(3) 0.055(3) -0.036(3) 0.005(3) -0.011(2)
C214 0.083(4) 0.063(3) 0.047(3) -0.005(3) -0.008(3) 0.012(2)
C133 0.067(3) 0.063(3) 0.096(5) -0.025(3) -0.036(3) 0.021(3)
C235 0.043(3) 0.062(3) 0.095(4) -0.027(2) -0.005(3) 0.001(3)
C233 0.064(3) 0.086(4) 0.070(4) -0.034(3) 0.024(3) -0.016(3)
C116 0.056(3) 0.040(2) 0.051(3) -0.020(2) -0.009(2) 0.0063(19)

loop_
_atom_type_symbol
_atom_type_description
_atom_type_scat_dispersion_real
_atom_type_scat_dispersion_imag
_atom_type_scat_source
C C 0.0033 0.0016 'International Tables Vol C Tables 4.2.6.8 and 6.1.1.4'
H H 0 0 'International Tables Vol C Tables 4.2.6.8 and 6.1.1.4'
Pd Pd -0.9988 1.0072 'International Tables Vol C Tables 4.2.6.8 and 6.1.1.4'
Cl Cl 0.1484 0.1585 'International Tables Vol C Tables 4.2.6.8 and 6.1.1.4'
P P 0.1023 0.0942 'International Tables Vol C Tables 4.2.6.8 and 6.1.1.4'

loop_
_geom_angle_atom_site_label_1
_geom_angle_atom_site_label_2
_geom_angle_atom_site_label_3
_geom_angle_site_symmetry_1
_geom_angle_site_symmetry_3
_geom_angle
_geom_angle_publ_flag
Cl1 Pd1 Cl1 . 2_566 180 ?
Cl1 Pd1 P1 . . 92.41(4) y
Cl1 Pd1 P1 2_566 . 87.59(4) ?
Cl1 Pd1 P1 . 2_566 87.59(4) ?
Cl1 Pd1 P1 2_566 2_566 92.41(4) ?
P1 Pd1 P1 . 2_566 180 ?
Cl2 Pd2 Cl2 . 2_755 180 ?
Cl2 Pd2 P2 . 2_755 91.69(4) ?
Cl2 Pd2 P2 2_755 2_755 88.31(4) ?
Cl2 Pd2 P2 . . 88.31(4) y
Cl2 Pd2 P2 2_755 . 91.69(4) ?
P2 Pd2 P2 2_755 . 180 ?
C221 P2 C211 . . 106.3(2) ?
C221 P2 C231 . . 104.29(19) ?
C211 P2 C231 . . 105.32(19) ?
C221 P2 Pd2 . . 112.85(14) ?
C211 P2 Pd2 . . 107.30(13) ?
C231 P2 Pd2 . . 119.82(13) ?
C131 P1 C111 . . 109.25(19) ?
C131 P1 C121 . . 105.45(19) ?
C111 P1 C121 . . 101.61(18) ?
C131 P1 Pd1 . . 105.42(12) ?
C111 P1 Pd1 . . 116.18(13) ?
C121 P1 Pd1 . . 118.35(13) ?
C126 C121 C122 . . 118.6(4) ?
C126 C121 P1 . . 123.6(3) ?
C122 C121 P1 . . 117.8(3) ?
C213 C212 C211 . . 120.9(5) ?
C213 C212 H212 . . 119.6 ?
C211 C212 H212 . . 119.6 ?
C226 C221 C222 . . 118.9(4) ?
C226 C221 P2 . . 118.2(3) ?
C222 C221 P2 . . 122.8(3) ?
C111 C112 C113 . . 120.6(4) ?
C111 C112 H112 . . 119.7 ?
C113 C112 H112 . . 119.7 ?
C225 C226 C221 . . 120.8(5) ?
C225 C226 H226 . . 119.6 ?
C221 C226 H226 . . 119.6 ?
C236 C231 C232 . . 117.5(4) ?
C236 C231 P2 . . 121.1(3) ?
C232 C231 P2 . . 121.4(3) ?
C212 C211 C216 . . 118.2(4) ?
C212 C211 P2 . . 118.2(3) ?
C216 C211 P2 . . 123.6(4) ?
C114 C113 C112 . . 120.3(4) ?
C114 C113 H113 . . 119.9 ?
C112 C113 H113 . . 119.9 ?
C235 C236 C231 . . 120.8(5) ?
C235 C236 H236 . . 119.6 ?
C231 C236 H236 . . 119.6 ?
C221 C222 C223 . . 119.5(5) ?
C221 C222 H222 . . 120.3 ?
C223 C222 H222 . . 120.3 ?
C115 C114 C113 . . 119.7(4) ?
C115 C114 H114 . . 120.2 ?
C113 C114 H114 . . 120.2 ?
C112 C111 C116 . . 118.1(4) ?
C112 C111 P1 . . 121.2(3) ?
C116 C111 P1 . . 120.5(3) ?
C214 C213 C212 . . 119.6(5) ?
C214 C213 H213 . . 120.2 ?
C212 C213 H213 . . 120.2 ?
C233 C232 C231 . . 120.2(4) ?
C233 C232 H232 . . 119.9 ?
C231 C232 H232 . . 119.9 ?
C233 C234 C235 . . 119.8(5) ?
C233 C234 H234 . . 120.1 ?
C235 C234 H234 . . 120.1 ?
C135 C134 C133 . . 120.2(5) ?
C135 C134 H134 . . 119.9 ?
C133 C134 H134 . . 119.9 ?
C114 C115 C116 . . 120.5(4) ?
C114 C115 H115 . . 119.8 ?
C116 C115 H115 . . 119.8 ?
C214 C215 C216 . . 120.7(5) ?
C214 C215 H215 . . 119.6 ?
C216 C215 H215 . . 119.6 ?
C131 C136 C135 . . 119.9(4) ?
C131 C136 H136 . . 120 ?
C135 C136 H136 . . 120 ?
C124 C123 C122 . . 120.2(5) ?
C124 C123 H123 . . 119.9 ?
C122 C123 H123 . . 119.9 ?
C224 C223 C222 . . 120.0(5) ?
C224 C223 H223 . . 120 ?
C222 C223 H223 . . 120 ?
C133 C132 C131 . . 120.7(5) ?
C133 C132 H132 . . 119.6 ?
C131 C132 H132 . . 119.6 ?
C125 C124 C123 . . 119.9(5) ?
C125 C124 H124 . . 120 ?
C123 C124 H124 . . 120 ?
C136 C131 C132 . . 118.5(4) ?
C136 C131 P1 . . 124.9(3) ?
C132 C131 P1 . . 116.6(3) ?
C134 C135 C136 . . 120.4(5) ?
C134 C135 H135 . . 119.8 ?
C136 C135 H135 . . 119.8 ?
C224 C225 C226 . . 119.7(5) ?
C224 C225 H225 . . 120.1 ?
C226 C225 H225 . . 120.1 ?
C215 C216 C211 . . 120.1(5) ?
C215 C216 H216 . . 119.9 ?
C211 C216 H216 . . 119.9 ?
C123 C122 C121 . . 120.9(5) ?
C123 C122 H122 . . 119.6 ?
C121 C122 H122 . . 119.6 ?
C223 C224 C225 . . 121.0(5) ?
C223 C224 H224 . . 119.5 ?
C225 C224 H224 . . 119.5 ?
C121 C126 C125 . . 120.0(5) ?
C121 C126 H126 . . 120 ?
C125 C126 H126 . . 120 ?
C124 C125 C126 . . 120.4(5) ?
C124 C125 H125 . . 119.8 ?
C126 C125 H125 . . 119.8 ?
C215 C214 C213 . . 120.3(5) ?
C215 C214 H214 . . 119.8 ?
C213 C214 H214 . . 119.8 ?
C132 C133 C134 . . 120.3(5) ?
C132 C133 H133 . . 119.9 ?
C134 C133 H133 . . 119.9 ?
C234 C235 C236 . . 120.8(5) ?
C234 C235 H235 . . 119.6 ?
C236 C235 H235 . . 119.6 ?
C234 C233 C232 . . 120.9(5) ?
C234 C233 H233 . . 119.6 ?
C232 C233 H233 . . 119.6 ?
C115 C116 C111 . . 120.8(4) ?
C115 C116 H116 . . 119.6 ?
C111 C116 H116 . . 119.6 ?

loop_
_geom_bond_atom_site_label_1
_geom_bond_atom_site_label_2
_geom_bond_site_symmetry_2
_geom_bond_distance
_geom_bond_publ_flag
Pd1 Cl1 . 2.2996(11) y
Pd1 Cl1 2_566 2.2996(11) ?
Pd1 P1 . 2.3247(10) y
Pd1 P1 2_566 2.3247(10) ?
Pd2 Cl2 . 2.2950(11) y
Pd2 Cl2 2_755 2.2950(11) ?
Pd2 P2 2_755 2.3540(10) ?
Pd2 P2 . 2.3540(10) y
P2 C221 . 1.817(4) ?
P2 C211 . 1.818(4) ?
P2 C231 . 1.819(4) ?
P1 C131 . 1.809(4) ?
P1 C111 . 1.815(4) ?
P1 C121 . 1.825(4) ?
C121 C126 . 1.376(6) ?
C121 C122 . 1.390(6) ?
C212 C213 . 1.382(6) ?
C212 C211 . 1.386(6) ?
C212 H212 . 0.93 ?
C221 C226 . 1.390(6) ?
C221 C222 . 1.392(6) ?
C112 C111 . 1.383(5) ?
C112 C113 . 1.386(6) ?
C112 H112 . 0.93 ?
C226 C225 . 1.376(6) ?
C226 H226 . 0.93 ?
C231 C236 . 1.394(6) ?
C231 C232 . 1.402(6) ?
C211 C216 . 1.396(6) ?
C113 C114 . 1.378(7) ?
C113 H113 . 0.93 ?
C236 C235 . 1.374(7) ?
C236 H236 . 0.93 ?
C222 C223 . 1.403(6) ?
C222 H222 . 0.93 ?
C114 C115 . 1.370(6) ?
C114 H114 . 0.93 ?
C111 C116 . 1.399(5) ?
C213 C214 . 1.370(7) ?
C213 H213 . 0.93 ?
C232 C233 . 1.385(6) ?
C232 H232 . 0.93 ?
C234 C233 . 1.357(7) ?
C234 C235 . 1.366(7) ?
C234 H234 . 0.93 ?
C134 C135 . 1.365(7) ?
C134 C133 . 1.375(8) ?
C134 H134 . 0.93 ?
C115 C116 . 1.375(6) ?
C115 H115 . 0.93 ?
C215 C214 . 1.362(8) ?
C215 C216 . 1.374(6) ?
C215 H215 . 0.93 ?
C136 C131 . 1.391(6) ?
C136 C135 . 1.392(6) ?
C136 H136 . 0.93 ?
C123 C124 . 1.371(8) ?
C123 C122 . 1.373(7) ?
C123 H123 . 0.93 ?
C223 C224 . 1.359(8) ?
C223 H223 . 0.93 ?
C132 C133 . 1.369(7) ?
C132 C131 . 1.397(6) ?
C132 H132 . 0.93 ?
C124 C125 . 1.361(8) ?
C124 H124 . 0.93 ?
C135 H135 . 0.93 ?
C225 C224 . 1.372(8) ?
C225 H225 . 0.93 ?
C216 H216 . 0.93 ?
C122 H122 . 0.93 ?
C224 H224 . 0.93 ?
C126 C125 . 1.400(7) ?
C126 H126 . 0.93 ?
C125 H125 . 0.93 ?
C214 H214 . 0.93 ?
C133 H133 . 0.93 ?
C235 H235 . 0.93 ?
C233 H233 . 0.93 ?
C116 H116 . 0.93 ?

loop_
_geom_hbond_atom_site_label_D
_geom_hbond_atom_site_label_H
_geom_hbond_atom_site_label_A
_geom_hbond_site_symmetry_A
_geom_hbond_distance_DH
_geom_hbond_distance_HA
_geom_hbond_distance_DA
_geom_hbond_angle_DHA
_geom_hbond_publ_flag
C235 H235 Cl2 1_455 0.93 2.80 3.637(6) 151 y
C123 H123 Cg1 2_656 0.93 2.91 3.762(7) 153 y
C114 H114 Cg2 2_656 0.93 2.89 3.705(5) 147 y

loop_
_geom_torsion_atom_site_label_1
_geom_torsion_atom_site_label_2
_geom_torsion_atom_site_label_3
_geom_torsion_atom_site_label_4
_geom_torsion
C131 P1 C121 C126 8.5(4)
C111 P1 C121 C126 122.5(4)
Pd1 P1 C121 C126 -109.0(3)
C131 P1 C121 C122 -171.5(3)
C111 P1 C121 C122 -57.5(4)
Pd1 P1 C121 C122 71.0(4)
C211 P2 C221 C226 -168.6(3)
C231 P2 C221 C226 80.4(4)
Pd2 P2 C221 C226 -51.2(4)
C211 P2 C221 C222 10.7(4)
C231 P2 C221 C222 -100.3(4)
Pd2 P2 C221 C222 128.1(3)
C222 C221 C226 C225 0.5(7)
P2 C221 C226 C225 179.8(4)
C221 P2 C231 C236 170.1(3)
C211 P2 C231 C236 58.3(4)
Pd2 P2 C231 C236 -62.5(4)
C221 P2 C231 C232 -8.8(4)
C211 P2 C231 C232 -120.6(4)
Pd2 P2 C231 C232 118.6(3)
C213 C212 C211 C216 -0.1(7)
C213 C212 C211 P2 179.9(4)
C221 P2 C211 C212 75.6(4)
C231 P2 C211 C212 -174.1(3)
Pd2 P2 C211 C212 -45.4(4)
C221 P2 C211 C216 -104.4(4)
C231 P2 C211 C216 5.9(4)
Pd2 P2 C211 C216 134.6(3)
C111 C112 C113 C114 -1.4(7)
C232 C231 C236 C235 -0.2(6)
P2 C231 C236 C235 -179.2(4)
C226 C221 C222 C223 1.4(7)
P2 C221 C222 C223 -177.8(3)
C112 C113 C114 C115 3.0(7)
C113 C112 C111 C116 -1.3(7)
C113 C112 C111 P1 -176.9(4)
C131 P1 C111 C112 -124.2(4)
C121 P1 C111 C112 124.7(4)
Pd1 P1 C111 C112 -5.2(4)
C131 P1 C111 C116 60.3(4)
C121 P1 C111 C116 -50.8(4)
Pd1 P1 C111 C116 179.3(3)
C211 C212 C213 C214 -2.7(8)
C236 C231 C232 C233 0.5(7)
P2 C231 C232 C233 179.4(4)
C113 C114 C115 C116 -2.0(8)
C221 C222 C223 C224 -2.2(7)
C122 C123 C124 C125 0.4(9)
C135 C136 C131 C132 -1.4(7)
C135 C136 C131 P1 177.2(4)
C133 C132 C131 C136 0.9(7)
C133 C132 C131 P1 -177.9(4)
C111 P1 C131 C136 -4.2(4)
C121 P1 C131 C136 104.3(4)
Pd1 P1 C131 C136 -129.7(3)
C111 P1 C131 C132 174.4(3)
C121 P1 C131 C132 -77.0(4)
Pd1 P1 C131 C132 48.9(4)
C133 C134 C135 C136 0.7(9)
C131 C136 C135 C134 0.7(8)
C221 C226 C225 C224 -1.7(7)
C214 C215 C216 C211 -1.9(8)
C212 C211 C216 C215 2.4(7)
P2 C211 C216 C215 -177.6(4)
C124 C123 C122 C121 -0.1(8)
C126 C121 C122 C123 -0.2(7)
P1 C121 C122 C123 179.8(4)
C222 C223 C224 C225 1.0(8)
C226 C225 C224 C223 1.0(8)
C122 C121 C126 C125 0.2(6)
P1 C121 C126 C125 -179.8(4)
C123 C124 C125 C126 -0.5(8)
C121 C126 C125 C124 0.2(7)
C216 C215 C214 C213 -1.0(9)
C212 C213 C214 C215 3.3(8)
C131 C132 C133 C134 0.5(9)
C135 C134 C133 C132 -1.3(9)
C233 C234 C235 C236 -0.3(8)
C231 C236 C235 C234 0.1(7)
C235 C234 C233 C232 0.5(8)
C231 C232 C233 C234 -0.6(8)
C114 C115 C116 C111 -0.7(7)
C112 C111 C116 C115 2.3(6)
P1 C111 C116 C115 178.0(4)
